data_2017657
loop_
_publ_author_name
'Lee, Gene-Hsiang'

_publ_section_title
;
 Hydrogen-bonded supramolecular networks of
 <i>N</i>,<i>N</i>'-bis(4-pyridylmethyl)oxalamide and
 4,4'-{[oxalylbis(azanediyl)]dimethylene}dipyridinium dinitrate
;
_journal_coeditor_code UK3019
_journal_issue 5
_journal_name_full 'Acta Crystallographica Section C'
_journal_page_first o241
_journal_page_last o244
_journal_paper_doi 10.1107/S0108270110010280
_journal_volume 66
_journal_year 2010
_chemical_formula_iupac 'C14 H16 N4 O2 2+ , 2N O3 -'
_chemical_formula_moiety 'C14 H16 N4 O2 2+ , 2N O3 -'
_chemical_formula_sum 'C14 H16 N6 O8'
_chemical_formula_weight 396.33
_chemical_name_systematic
;
4,4'-{[oxalylbis(azanediyl)]dimethylene}dipyridinium dinitrate
;
_space_group_IT_number 14
_symmetry_cell_setting monoclinic
_symmetry_space_group_name_Hall '-P 2ybc'
_symmetry_space_group_name_H-M 'P 1 21/c 1'
_atom_sites_solution_hydrogens geom
_atom_sites_solution_primary direct
_atom_sites_solution_secondary difmap
_audit_creation_method SHELXL97
_cell_angle_alpha 90.00
_cell_angle_beta 94.746(2)
_cell_angle_gamma 90.00
_cell_formula_units_Z 2
_cell_length_a 5.3668(5)
_cell_length_b 10.7271(10)
_cell_length_c 14.8628(14)
_cell_measurement_reflns_used 7829
_cell_measurement_temperature 150(2)
_cell_measurement_theta_max 27.50
_cell_measurement_theta_min 2.34
_cell_volume 852.72(14)
_computing_cell_refinement 'DENZO-SMN (Otwinowski & Minor, 1997)'
_computing_data_collection 'COLLECT (Nonius, 1998)'
_computing_data_reduction 'DENZO-SMN (Otwinowski & Minor, 1997)'
_computing_molecular_graphics 'XP in SHELXTL (Sheldrick, 2008)'
_computing_publication_material 'SHELXTL (Sheldrick, 2008)'
_computing_structure_refinement 'SHELXL97 (Sheldrick, 2008)'
_computing_structure_solution 'SHELXS97 (Sheldrick, 2008)'
_diffrn_ambient_temperature 150(2)
_diffrn_measured_fraction_theta_full 0.990
_diffrn_measured_fraction_theta_max 0.990
_diffrn_measurement_device_type 'Nonius KappaCCD area-detector'
_diffrn_measurement_method \w
_diffrn_radiation_monochromator graphite
_diffrn_radiation_source 'fine-focus sealed tube'
_diffrn_radiation_type MoK\a
_diffrn_radiation_wavelength 0.71073
_diffrn_reflns_av_R_equivalents 0.0658
_diffrn_reflns_av_sigmaI/netI 0.0493
_diffrn_reflns_limit_h_max 6
_diffrn_reflns_limit_h_min -6
_diffrn_reflns_limit_k_max 13
_diffrn_reflns_limit_k_min -13
_diffrn_reflns_limit_l_max 19
_diffrn_reflns_limit_l_min -17
_diffrn_reflns_number 7829
_diffrn_reflns_theta_full 27.50
_diffrn_reflns_theta_max 27.50
_diffrn_reflns_theta_min 2.34
_exptl_absorpt_coefficient_mu 0.129
_exptl_absorpt_correction_T_max 0.9987
_exptl_absorpt_correction_T_min 0.9385
_exptl_absorpt_correction_type multi-scan
_exptl_absorpt_process_details '(SORTAV; Blessing, 1995)'
_exptl_crystal_colour colourless
_exptl_crystal_density_diffrn 1.544
_exptl_crystal_density_method 'not measured'
_exptl_crystal_description plate
_exptl_crystal_F_000 412
_exptl_crystal_size_max 0.50
_exptl_crystal_size_mid 0.22
_exptl_crystal_size_min 0.01
_refine_diff_density_max 0.224
_refine_diff_density_min -0.336
_refine_ls_extinction_coef 0.025(5)
_refine_ls_extinction_expression Fc^*^=kFc[1+0.001xFc^2^\l^3^/sin(2\q)]^-1/4^
_refine_ls_extinction_method 'SHELXL97 (Sheldrick, 2008)'
_refine_ls_goodness_of_fit_ref 1.036
_refine_ls_hydrogen_treatment mixed
_refine_ls_matrix_type full
_refine_ls_number_parameters 132
_refine_ls_number_reflns 1931
_refine_ls_number_restraints 0
_refine_ls_restrained_S_all 1.036
_refine_ls_R_factor_all 0.0864
_refine_ls_R_factor_gt 0.0522
_refine_ls_shift/su_max 0.000
_refine_ls_shift/su_mean 0.000
_refine_ls_structure_factor_coef Fsqd
_refine_ls_weighting_details 'calc w = 1/[\s^2^(Fo^2^)+(0.0670P)^2^+0.2415P] where P=(Fo^2^+2Fc^2^)/3'
_refine_ls_weighting_scheme calc
_refine_ls_wR_factor_gt 0.1223
_refine_ls_wR_factor_ref 0.1403
_reflns_number_gt 1293
_reflns_number_total 1931
_reflns_threshold_expression I>2\s(I)
_cod_data_source_file uk3019.cif
_cod_data_source_block II
_cod_original_sg_symbol_H-M 'P 21/c'
_cod_database_code 2017657
_cod_database_fobs_code 2017657

loop_
_symmetry_equiv_pos_as_xyz
'x, y, z'
'-x, y+1/2, -z+1/2'
'-x, -y, -z'
'x, -y-1/2, z-1/2'

loop_
_atom_site_type_symbol
_atom_site_label
_atom_site_fract_x
_atom_site_fract_y
_atom_site_fract_z
_atom_site_U_iso_or_equiv
_atom_site_adp_type
_atom_site_calc_flag
_atom_site_refinement_flags
_atom_site_occupancy
_atom_site_disorder_assembly
_atom_site_disorder_group
O O1 0.4626(3) 0.64026(13) 0.05718(11) 0.0395(4) Uani d . 1 . .
N N1 0.9992(3) 0.38814(16) 0.40178(14) 0.0378(5) Uani d . 1 . .
H H1 1.019(5) 0.344(3) 0.452(2) 0.052(7) Uiso d . 1 . .
N N2 0.7707(3) 0.49515(16) 0.07772(12) 0.0335(4) Uani d . 1 . .
H H2 0.8210 0.4209 0.0617 0.040 Uiso calc R 1 . .
C C1 0.8025(4) 0.35835(19) 0.34439(15) 0.0376(5) Uani d . 1 . .
H H1A 0.6838 0.2990 0.3615 0.045 Uiso calc R 1 . .
C C2 0.7725(4) 0.41321(18) 0.26149(15) 0.0354(5) Uani d . 1 . .
H H2A 0.6337 0.3918 0.2206 0.042 Uiso calc R 1 . .
C C3 0.9454(4) 0.50041(17) 0.23705(14) 0.0324(5) Uani d . 1 . .
C C4 1.1435(4) 0.53134(19) 0.29905(15) 0.0356(5) Uani d . 1 . .
H H4 1.2619 0.5924 0.2845 0.043 Uiso calc R 1 . .
C C5 1.1667(4) 0.4731(2) 0.38125(15) 0.0387(5) Uani d . 1 . .
H H5 1.3026 0.4933 0.4238 0.046 Uiso calc R 1 . .
C C6 0.9197(4) 0.56397(19) 0.14673(14) 0.0351(5) Uani d . 1 . .
H H6A 0.8426 0.6469 0.1538 0.042 Uiso calc R 1 . .
H H6B 1.0886 0.5773 0.1263 0.042 Uiso calc R 1 . .
C C7 0.5596(4) 0.54171(19) 0.03805(14) 0.0325(5) Uani d . 1 . .
N N3 1.2254(3) 0.27547(17) 0.60041(13) 0.0395(5) Uani d . 1 . .
O O2 1.0396(3) 0.23861(14) 0.54849(11) 0.0445(4) Uani d . 1 . .
O O3 1.3366(3) 0.37079(14) 0.58010(12) 0.0453(4) Uani d . 1 . .
O O4 1.2836(4) 0.2183(2) 0.67073(15) 0.0746(7) Uani d . 1 . .

loop_
_atom_site_aniso_label
_atom_site_aniso_U_11
_atom_site_aniso_U_22
_atom_site_aniso_U_33
_atom_site_aniso_U_12
_atom_site_aniso_U_13
_atom_site_aniso_U_23
O1 0.0401(9) 0.0325(8) 0.0456(9) 0.0065(6) 0.0013(7) -0.0068(6)
N1 0.0439(11) 0.0299(9) 0.0392(11) 0.0035(7) 0.0005(8) 0.0023(8)
N2 0.0357(9) 0.0270(8) 0.0373(10) 0.0025(7) 0.0004(7) -0.0026(7)
C1 0.0386(12) 0.0282(10) 0.0461(13) -0.0030(8) 0.0035(9) -0.0009(9)
C2 0.0353(11) 0.0274(10) 0.0428(12) -0.0012(8) 0.0004(9) -0.0033(9)
C3 0.0328(11) 0.0244(10) 0.0395(12) 0.0019(8) 0.0009(9) -0.0047(8)
C4 0.0331(11) 0.0319(11) 0.0418(13) -0.0028(8) 0.0026(9) -0.0023(9)
C5 0.0363(12) 0.0363(11) 0.0427(13) -0.0008(9) -0.0021(9) -0.0048(10)
C6 0.0353(11) 0.0292(10) 0.0403(12) -0.0036(8) 0.0008(9) 0.0000(9)
C7 0.0323(11) 0.0285(10) 0.0373(11) 0.0009(8) 0.0059(9) 0.0005(9)
N3 0.0368(10) 0.0344(10) 0.0467(11) 0.0050(7) -0.0002(8) 0.0053(8)
O2 0.0471(9) 0.0361(8) 0.0492(10) -0.0111(7) -0.0029(7) 0.0020(7)
O3 0.0444(9) 0.0369(9) 0.0537(10) -0.0079(7) -0.0015(7) -0.0011(7)
O4 0.0533(11) 0.0897(15) 0.0785(14) 0.0066(10) -0.0091(10) 0.0473(12)

loop_
_atom_type_symbol
_atom_type_description
_atom_type_scat_dispersion_real
_atom_type_scat_dispersion_imag
_atom_type_scat_source
C C 0.0033 0.0016 'International Tables Vol C Tables 4.2.6.8 and 6.1.1.4'
H H 0.0000 0.0000 'International Tables Vol C Tables 4.2.6.8 and 6.1.1.4'
N N 0.0061 0.0033 'International Tables Vol C Tables 4.2.6.8 and 6.1.1.4'
O O 0.0106 0.0060 'International Tables Vol C Tables 4.2.6.8 and 6.1.1.4'

loop_
_geom_angle_atom_site_label_1
_geom_angle_atom_site_label_2
_geom_angle_atom_site_label_3
_geom_angle_site_symmetry_1
_geom_angle_site_symmetry_3
_geom_angle
_geom_angle_publ_flag
C5 N1 C1 . . 121.9(2) ?
C5 N1 H1 . . 121.6(17) ?
C1 N1 H1 . . 116.4(17) ?
C7 N2 C6 . . 121.47(17) yes
C7 N2 H2 . . 119.3 ?
C6 N2 H2 . . 119.3 ?
N1 C1 C2 . . 120.0(2) ?
N1 C1 H1A . . 120.0 ?
C2 C1 H1A . . 120.0 ?
C1 C2 C3 . . 119.8(2) ?
C1 C2 H2A . . 120.1 ?
C3 C2 H2A . . 120.1 ?
C2 C3 C4 . . 118.6(2) ?
C2 C3 C6 . . 121.77(18) ?
C4 C3 C6 . . 119.57(18) ?
C5 C4 C3 . . 119.5(2) ?
C5 C4 H4 . . 120.3 ?
C3 C4 H4 . . 120.3 ?
N1 C5 C4 . . 120.2(2) ?
N1 C5 H5 . . 119.9 ?
C4 C5 H5 . . 119.9 ?
N2 C6 C3 . . 113.94(17) yes
N2 C6 H6A . . 108.8 ?
C3 C6 H6A . . 108.8 ?
N2 C6 H6B . . 108.8 ?
C3 C6 H6B . . 108.8 ?
H6A C6 H6B . . 107.7 ?
O1 C7 N2 . . 125.80(19) yes
O1 C7 C7 . 3_665 121.0(2) yes
N2 C7 C7 . 3_665 113.2(2) yes
O4 N3 O3 . . 121.8(2) yes
O4 N3 O2 . . 119.46(19) yes
O3 N3 O2 . . 118.67(17) yes

loop_
_geom_bond_atom_site_label_1
_geom_bond_atom_site_label_2
_geom_bond_site_symmetry_2
_geom_bond_distance
_geom_bond_publ_flag
O1 C7 . 1.222(2) yes
N1 C5 . 1.333(3) ?
N1 C1 . 1.340(3) ?
N1 H1 . 0.89(3) ?
N2 C7 . 1.331(3) yes
N2 C6 . 1.449(3) yes
N2 H2 . 0.8800 ?
C1 C2 . 1.363(3) ?
C1 H1A . 0.9500 ?
C2 C3 . 1.387(3) ?
C2 H2A . 0.9500 ?
C3 C4 . 1.388(3) ?
C3 C6 . 1.502(3) ?
C4 C5 . 1.368(3) ?
C4 H4 . 0.9500 ?
C5 H5 . 0.9500 ?
C6 H6A . 0.9900 ?
C6 H6B . 0.9900 ?
C7 C7 3_665 1.539(4) yes
N3 O4 . 1.230(3) yes
N3 O3 . 1.234(2) yes
N3 O2 . 1.272(2) yes

loop_
_geom_hbond_atom_site_label_D
_geom_hbond_atom_site_label_H
_geom_hbond_atom_site_label_A
_geom_hbond_site_symmetry_A
_geom_hbond_distance_DH
_geom_hbond_distance_HA
_geom_hbond_distance_DA
_geom_hbond_angle_DHA
N1 H1 O2 . 0.89(3) 1.82(3) 2.701(3) 173(3)
N1 H1 O3 . 0.89(3) 2.46(3) 3.089(3) 128(2)
N2 H2 O1 3_665 0.88 2.33 2.699(2) 105
N2 H2 O2 4_565 0.88 2.09 2.943(2) 162
C1 H1A O1 2_645 0.95 2.27 3.159(3) 156
C2 H2A O4 4_465 0.95 2.29 3.180(3) 156
C5 H5 O3 3_866 0.95 2.43 3.160(3) 134
